data_7135249
loop_
_publ_author_name
'Crimmin, Mark Richard'
'Stadler, Benedek'

_publ_section_title
;
 A Heterometallic \s-Silane Adduct from Cooperative Reactivity of an
 Iron--Aluminium Complex
;
_journal_name_full 'Chemical Communications'
_journal_paper_doi 10.1039/D5CC06456B
_journal_year 2025
_chemical_formula_moiety 'C35 H57 Al Fe N2 P2 Si'
_chemical_formula_sum 'C35 H57 Al Fe N2 P2 Si'
_chemical_formula_weight 678.68
_chemical_properties_physical Air-sensitive,Moisture-sensitive,Oxygen-sensitive
_space_group_crystal_system triclinic
_space_group_IT_number 2
_space_group_name_Hall '-P 1'
_space_group_name_H-M_alt 'P -1'
_atom_sites_solution_hydrogens mixed
_atom_sites_solution_primary dual
_audit_block_doi 10.5517/ccdc.csd.cc2p9zmm
_audit_creation_date 2024-10-11
_audit_creation_method
;
Olex2 1.5
(compiled 2024.02.16 svn.r378c4104 for OlexSys, GUI svn.r6928)
;
_audit_update_record
;
2025-08-22 deposited with the CCDC.	2025-11-30 downloaded from the CCDC.
;
_cell_angle_alpha 75.091(5)
_cell_angle_beta 80.271(5)
_cell_angle_gamma 71.666(6)
_cell_formula_units_Z 2
_cell_length_a 10.8871(7)
_cell_length_b 11.7522(7)
_cell_length_c 16.8494(9)
_cell_measurement_reflns_used 4970
_cell_measurement_temperature 172.95(10)
_cell_measurement_theta_max 73.1950
_cell_measurement_theta_min 4.0570
_cell_volume 1968.4(2)
_computing_cell_refinement 'CrysAlisPro 1.171.39.46 (Rigaku OD, 2018)'
_computing_data_collection 'CrysAlisPro 1.171.39.46 (Rigaku OD, 2018)'
_computing_data_reduction 'CrysAlisPro 1.171.39.46 (Rigaku OD, 2018)'
_computing_molecular_graphics 'Olex2 1.5 (Dolomanov et al., 2009)'
_computing_publication_material 'Olex2 1.5 (Dolomanov et al., 2009)'
_computing_structure_refinement 'SHELXL 2018/3 (Sheldrick, 2015)'
_computing_structure_solution 'SHELXT 2018/2 (Sheldrick, 2018)'
_diffrn_ambient_environment N~2~
_diffrn_ambient_temperature 172.95(10)
_diffrn_detector 'CCD plate'
_diffrn_detector_area_resol_mean 10.4115
_diffrn_detector_type Atlas
_diffrn_measured_fraction_theta_full 0.987
_diffrn_measured_fraction_theta_max 0.942
_diffrn_measurement_details
;
List of Runs (angles in degrees, time in seconds):

  # Type    Start    End  Width  t~exp~   \w     \q     \k     \f   Frames
#--------------------------------------------------------------------------
  1  \w     17.00 116.00   1.00    1.02    --   41.98  38.00  60.00   99
  2  \w     78.00 112.00   1.00    3.06    --  105.13  30.00  90.00   34
  3  \w    141.00 174.00   1.00    3.06    --  105.13  30.00  90.00   33
  4  \w     89.00 159.00   1.00    3.06    --  105.13  30.00   0.00   70
  5  \w     35.00 109.00   1.00    3.06    --  105.13 -95.00  60.00   74
  6  \w     36.00 109.00   1.00    3.06    --  105.13 -95.00 -60.00   73
  7  \w     37.00 130.00   1.00    3.06    --  105.13 -45.00 -90.00   93
  8  \w     34.00 109.00   1.00    3.06    --  105.13 -95.00-180.00   75
  9  \w     29.00 122.00   1.00    3.06    --  105.13 -30.00  30.00   93
 10  \w     29.00 122.00   1.00    3.06    --  105.13 -30.00 150.00   93
 11  \w    -24.00  67.00   1.00    1.02    --   41.98 -38.00-120.00   91
 12  \w    -98.00  -2.00   1.00    1.02    --  -41.98 125.00 120.00   96
;
_diffrn_measurement_device 'four-circle diffractometer'
_diffrn_measurement_device_type 'Xcalibur, Atlas, Ultra'
_diffrn_measurement_method '\w scans'
_diffrn_orient_matrix_type 'CrysAlisPro convention (1999,Acta A55,543-557)'
_diffrn_orient_matrix_UB_11 -0.0676312000
_diffrn_orient_matrix_UB_12 0.1259260000
_diffrn_orient_matrix_UB_13 -0.0523836000
_diffrn_orient_matrix_UB_21 -0.1080246000
_diffrn_orient_matrix_UB_22 0.0213445000
_diffrn_orient_matrix_UB_23 0.0710783000
_diffrn_orient_matrix_UB_31 0.0786461000
_diffrn_orient_matrix_UB_32 0.0609170000
_diffrn_orient_matrix_UB_33 0.0352052000
_diffrn_radiation_monochromator mirror
_diffrn_radiation_probe x-ray
_diffrn_radiation_type 'Cu K\a'
_diffrn_radiation_wavelength 1.54184
_diffrn_reflns_av_R_equivalents 0.0472
_diffrn_reflns_av_unetI/netI 0.0625
_diffrn_reflns_Laue_measured_fraction_full 0.987
_diffrn_reflns_Laue_measured_fraction_max 0.942
_diffrn_reflns_limit_h_max 13
_diffrn_reflns_limit_h_min -8
_diffrn_reflns_limit_k_max 14
_diffrn_reflns_limit_k_min -13
_diffrn_reflns_limit_l_max 20
_diffrn_reflns_limit_l_min -18
_diffrn_reflns_number 11702
_diffrn_reflns_point_group_measured_fraction_full 0.987
_diffrn_reflns_point_group_measured_fraction_max 0.942
_diffrn_reflns_theta_full 67.684
_diffrn_reflns_theta_max 73.789
_diffrn_reflns_theta_min 4.061
_diffrn_source 'fine-focus sealed X-ray tube'
_diffrn_source_type 'Enhance Ultra (Cu) X-ray Source'
_exptl_absorpt_coefficient_mu 4.519
_exptl_absorpt_correction_T_max 0.578
_exptl_absorpt_correction_T_min 0.416
_exptl_absorpt_correction_type analytical
_exptl_absorpt_process_details
;
CrysAlisPro 1.171.39.46 (Rigaku Oxford Diffraction, 2018)
Analytical numeric absorption correction using a multifaceted crystal
			model based on expressions derived by R.C. Clark & J.S. Reid.
(Clark, R. C. & Reid, J. S. (1995). Acta Cryst. A51, 887-897)
Empirical absorption correction using spherical harmonics,
 implemented in SCALE3 ABSPACK scaling algorithm.
;
_exptl_crystal_colour orange
_exptl_crystal_colour_primary orange
_exptl_crystal_density_diffrn 1.145
_exptl_crystal_description block
_exptl_crystal_F_000 728
_exptl_crystal_size_max 0.265
_exptl_crystal_size_mid 0.246
_exptl_crystal_size_min 0.163
_refine_diff_density_max 0.682
_refine_diff_density_min -0.716
_refine_diff_density_rms 0.068
_refine_ls_extinction_method none
_refine_ls_goodness_of_fit_ref 1.064
_refine_ls_hydrogen_treatment mixed
_refine_ls_matrix_type full
_refine_ls_number_parameters 431
_refine_ls_number_reflns 7517
_refine_ls_number_restraints 95
_refine_ls_restrained_S_all 1.061
_refine_ls_R_factor_all 0.0669
_refine_ls_R_factor_gt 0.0536
_refine_ls_shift/su_max 0.000
_refine_ls_shift/su_mean 0.000
_refine_ls_structure_factor_coef Fsqd
_refine_ls_weighting_details 'w=1/[\s^2^(Fo^2^)+(0.0810P)^2^+0.3929P] where P=(Fo^2^+2Fc^2^)/3'
_refine_ls_weighting_scheme calc
_refine_ls_wR_factor_gt 0.1442
_refine_ls_wR_factor_ref 0.1623
_reflns_Friedel_coverage 0.000
_reflns_number_gt 6001
_reflns_number_total 7517
_reflns_threshold_expression 'I > 2\s(I)'
_cod_data_source_file d5cc06456b3.cif
_cod_data_source_block 2a
_cod_database_code 7135249
_shelx_shelxl_version_number 2018/3
_chemical_oxdiff_formula 'C35 H57 Al1 Fe1 N2 P2 Si1'
_chemical_oxdiff_usercomment BS171-B
_shelx_space_group_comment
;
The symmetry employed for this shelxl refinement is uniquely defined
by the following loop, which should always be used as a source of
symmetry information in preference to the above space-group names.
They are only intended as comments.
;
_olex2_refinement_description
;
1. Fixed Uiso
 At 1.2 times of:
  All C(H) groups, All Si(H,H) groups
 At 1.5 times of:
  All C(H,H,H) groups
2. Restrained distances
 Si1-H1A \\sim Si1-H1B
 with sigma of 0.02
 Fe1-P1 \\sim Fe1-P1A
 with sigma of 0.02
 P1-C30 \\sim P1A-C30A
 with sigma of 0.02
 P1-C32 \\sim P1A-C32A
 with sigma of 0.02
 P1-C31 \\sim P1A-C31A
 with sigma of 0.02
 Fe1-C30 \\sim Fe1-C30A
 with sigma of 0.04
 Fe1-C32 \\sim Fe1-C32A
 with sigma of 0.04
 Fe1-C31 \\sim Fe1-C31A
 with sigma of 0.04
 C30-C32 \\sim C30A-C32A
 with sigma of 0.04
 C30-C31 \\sim C30A-C31A
 with sigma of 0.04
 C32-C31 \\sim C32A-C31A
 with sigma of 0.04
3. Uiso/Uaniso restraints and constraints
P1 \\sim H1A \\sim C30 \\sim C32 \\sim C31 \\sim P1A \\sim C30A \\sim C32A
\\sim C31A: within 2A with sigma of 0.04 and sigma for terminal atoms of 0.08
within 2A
4. Rigid body (RIGU) restrains
 P1, C30, C32, C31
 with sigma for 1-2 distances of 0.004 and sigma for 1-3 distances of 0.004
 P1A, C30A, C32A, C31A
 with sigma for 1-2 distances of 0.004 and sigma for 1-3 distances of 0.004
 P1, C30, C32, C31, P1A, C30A, C32A, C31A
 with sigma for 1-2 distances of 0.004 and sigma for 1-3 distances of 0.004
5. Others
 Sof(P1A)=Sof(C30A)=Sof(H30D)=Sof(H30E)=Sof(H30F)=Sof(C32A)=Sof(H32D)=
 Sof(H32E)=Sof(H32F)=Sof(C31A)=Sof(H31E)=Sof(H31F)=Sof(H31D)=1-FVAR(1)
 Sof(P1)=Sof(C30)=Sof(H30A)=Sof(H30B)=Sof(H30C)=Sof(C32)=Sof(H32A)=Sof(H32B)=
 Sof(H32C)=Sof(C31)=Sof(H31A)=Sof(H31B)=Sof(H31C)=FVAR(1)
6.a Aromatic/amide H refined with riding coordinates:
 C23(H23), C8(H8), C16(H16), C14(H14), C25(H25), C2(H2), C3(H3), C6(H6),
 C5(H5), C4(H4)
6.b Idealised Me refined as rotating group:
 C27(H27A,H27B,H27C), C11(H11A,H11B,H11C), C20(H20A,H20B,H20C), C33(H33A,H33B,
 H33C), C18(H18A,H18B,H18C), C35(H35A,H35B,H35C), C28(H28A,H28B,H28C), C10(H10A,
 H10B,H10C), C29(H29A,H29B,H29C), C19(H19A,H19B,H19C), C34(H34A,H34B,H34C),
 C30(H30A,H30B,H30C), C32(H32A,H32B,H32C), C31(H31A,H31B,H31C), C30A(H30D,H30E,
 H30F), C32A(H32D,H32E,H32F), C31A(H31E,H31F,H31D)
;
_olex2_submission_special_instructions 'No special instructions were received'
_oxdiff_exptl_absorpt_empirical_details
;
Empirical correction (ABSPACK) includes:
- Absorption correction using spherical harmonics
- Frame scaling
;
_oxdiff_exptl_absorpt_empirical_full_max 1.339
_oxdiff_exptl_absorpt_empirical_full_min 0.836

loop_
_space_group_symop_operation_xyz
'x, y, z'
'-x, -y, -z'

loop_
_atom_site_label
_atom_site_type_symbol
_atom_site_fract_x
_atom_site_fract_y
_atom_site_fract_z
_atom_site_U_iso_or_equiv
_atom_site_adp_type
_atom_site_occupancy
_atom_site_site_symmetry_order
_atom_site_calc_flag
_atom_site_refinement_flags_posn
_atom_site_refinement_flags_adp
_atom_site_refinement_flags_occupancy
_atom_site_disorder_assembly
_atom_site_disorder_group
Fe1 Fe 0.36673(5) 0.43598(4) 0.28479(3) 0.03758(15) Uani 1 1 d D . . . .
P2 P 0.41954(8) 0.33434(8) 0.40683(5) 0.0439(2) Uani 1 1 d . . . . .
Al1 Al 0.18388(9) 0.44428(8) 0.24180(5) 0.0348(2) Uani 1 1 d . . . . .
P1 P 0.4227(3) 0.60052(14) 0.27478(19) 0.0530(8) Uani 0.860(10) 1 d D U P A 1
Si1 Si 0.55812(10) 0.33624(13) 0.22702(7) 0.0598(3) Uani 1 1 d D . . . .
H1A H 0.617(4) 0.416(4) 0.162(3) 0.072 Uiso 1 1 d D U . . .
H1B H 0.657(4) 0.266(4) 0.284(3) 0.072 Uiso 1 1 d D U . . .
N2 N 0.0867(2) 0.3298(2) 0.26556(16) 0.0357(5) Uani 1 1 d . . . . .
N1 N 0.0696(3) 0.5620(2) 0.16645(16) 0.0389(6) Uani 1 1 d . . . . .
C21 C 0.1060(3) 0.2369(3) 0.3421(2) 0.0387(6) Uani 1 1 d . . . . .
C22 C 0.1928(3) 0.1198(3) 0.3430(2) 0.0406(7) Uani 1 1 d . . . . .
C9 C -0.0034(3) 0.3308(3) 0.2204(2) 0.0405(7) Uani 1 1 d . . . . .
C23 C 0.2049(3) 0.0351(3) 0.4184(2) 0.0475(8) Uani 1 1 d . . . . .
H23 H 0.261500 -0.045372 0.419774 0.057 Uiso 1 1 calc R U . . .
C12 C 0.0875(3) 0.6847(3) 0.1391(2) 0.0410(7) Uani 1 1 d . . . . .
C17 C 0.1648(3) 0.7130(3) 0.0667(2) 0.0434(7) Uani 1 1 d . . . . .
C7 C -0.0239(3) 0.5417(3) 0.1344(2) 0.0434(7) Uani 1 1 d . . . . .
C8 C -0.0520(3) 0.4289(3) 0.1562(2) 0.0441(7) Uani 1 1 d . . . . .
H8 H -0.109669 0.417876 0.124262 0.053 Uiso 1 1 calc R U . . .
C13 C 0.0235(4) 0.7717(3) 0.1863(2) 0.0473(8) Uani 1 1 d . . . . .
C24 C 0.1376(3) 0.0639(3) 0.4915(2) 0.0511(9) Uani 1 1 d . . . . .
C26 C 0.0355(3) 0.2678(3) 0.4145(2) 0.0488(8) Uani 1 1 d . . . . .
C27 C 0.2725(4) 0.0857(3) 0.2663(2) 0.0506(8) Uani 1 1 d . . . . .
H27A H 0.226793 0.135057 0.217967 0.076 Uiso 1 1 calc R U . . .
H27B H 0.285837 -0.001623 0.269097 0.076 Uiso 1 1 calc R U . . .
H27C H 0.356912 0.101403 0.261853 0.076 Uiso 1 1 calc R U . . .
C16 C 0.1781(4) 0.8315(3) 0.0405(2) 0.0498(8) Uani 1 1 d . . . . .
H16 H 0.230770 0.851597 -0.008964 0.060 Uiso 1 1 calc R U . . .
C14 C 0.0407(4) 0.8898(3) 0.1577(2) 0.0537(9) Uani 1 1 d . . . . .
H14 H -0.000830 0.950272 0.189240 0.064 Uiso 1 1 calc R U . . .
C25 C 0.0531(4) 0.1803(4) 0.4881(2) 0.0547(9) Uani 1 1 d . . . . .
H25 H 0.005513 0.201168 0.537560 0.066 Uiso 1 1 calc R U . . .
C2 C 0.4826(4) 0.2433(4) 0.1055(2) 0.0527(8) Uani 1 1 d . . . . .
H2 H 0.434918 0.326269 0.085975 0.063 Uiso 1 1 calc R U . . .
C1 C 0.5591(3) 0.2149(4) 0.1709(2) 0.0518(8) Uani 1 1 d . . . . .
C11 C -0.0617(4) 0.2247(3) 0.2404(3) 0.0522(9) Uani 1 1 d . . . . .
H11A H 0.008099 0.147292 0.244127 0.078 Uiso 1 1 calc R U . . .
H11B H -0.115502 0.233504 0.196854 0.078 Uiso 1 1 calc R U . . .
H11C H -0.115597 0.224321 0.293288 0.078 Uiso 1 1 calc R U . . .
C20 C 0.2379(4) 0.6178(4) 0.0173(2) 0.0547(9) Uani 1 1 d . . . . .
H20A H 0.313787 0.562510 0.045091 0.082 Uiso 1 1 calc R U . . .
H20B H 0.266745 0.658673 -0.037936 0.082 Uiso 1 1 calc R U . . .
H20C H 0.180838 0.570443 0.012564 0.082 Uiso 1 1 calc R U . . .
C15 C 0.1153(4) 0.9206(3) 0.0859(2) 0.0537(9) Uani 1 1 d . . . . .
C33 C 0.4586(4) 0.1668(4) 0.4249(3) 0.0632(11) Uani 1 1 d . . . . .
H33A H 0.382382 0.144212 0.417978 0.095 Uiso 1 1 calc R U . . .
H33B H 0.483415 0.129954 0.481202 0.095 Uiso 1 1 calc R U . . .
H33C H 0.530994 0.136510 0.385348 0.095 Uiso 1 1 calc R U . . .
C18 C -0.0609(4) 0.7416(4) 0.2647(3) 0.0611(10) Uani 1 1 d . . . . .
H18A H -0.125156 0.706396 0.253704 0.092 Uiso 1 1 calc R U . . .
H18B H -0.105768 0.816752 0.284824 0.092 Uiso 1 1 calc R U . . .
H18C H -0.006675 0.682171 0.306451 0.092 Uiso 1 1 calc R U . . .
C35 C 0.5595(5) 0.3436(4) 0.4506(3) 0.0615(10) Uani 1 1 d . . . . .
H35A H 0.636775 0.329279 0.410982 0.092 Uiso 1 1 calc R U . . .
H35B H 0.575263 0.281143 0.501903 0.092 Uiso 1 1 calc R U . . .
H35C H 0.540782 0.425293 0.462094 0.092 Uiso 1 1 calc R U . . .
C28 C 0.1548(4) -0.0283(4) 0.5727(3) 0.0683(12) Uani 1 1 d . . . . .
H28A H 0.192995 -0.111236 0.562362 0.102 Uiso 1 1 calc R U . . .
H28B H 0.070056 -0.023080 0.604784 0.102 Uiso 1 1 calc R U . . .
H28C H 0.212558 -0.010555 0.603637 0.102 Uiso 1 1 calc R U . . .
C3 C 0.4746(5) 0.1533(4) 0.0684(3) 0.0655(11) Uani 1 1 d . . . . .
H3 H 0.421676 0.174563 0.024377 0.079 Uiso 1 1 calc R U . . .
C10 C -0.1049(4) 0.6420(4) 0.0733(3) 0.0592(10) Uani 1 1 d . . . . .
H10A H -0.145002 0.714537 0.097080 0.089 Uiso 1 1 calc R U . . .
H10B H -0.173022 0.613633 0.060055 0.089 Uiso 1 1 calc R U . . .
H10C H -0.049571 0.663322 0.022844 0.089 Uiso 1 1 calc R U . . .
C29 C -0.0597(5) 0.3932(4) 0.4134(3) 0.0709(13) Uani 1 1 d . . . . .
H29A H -0.012645 0.455515 0.397805 0.106 Uiso 1 1 calc R U . . .
H29B H -0.106258 0.395434 0.468334 0.106 Uiso 1 1 calc R U . . .
H29C H -0.122169 0.410019 0.373229 0.106 Uiso 1 1 calc R U . . .
C6 C 0.6291(4) 0.0924(5) 0.1955(3) 0.0737(13) Uani 1 1 d . . . . .
H6 H 0.683465 0.069572 0.238882 0.088 Uiso 1 1 calc R U . . .
C19 C 0.1326(5) 1.0485(4) 0.0564(3) 0.0686(12) Uani 1 1 d . . . . .
H19A H 0.208614 1.051382 0.078939 0.103 Uiso 1 1 calc R U . . .
H19B H 0.054912 1.108371 0.075285 0.103 Uiso 1 1 calc R U . . .
H19C H 0.145356 1.068464 -0.003991 0.103 Uiso 1 1 calc R U . . .
C5 C 0.6216(6) 0.0030(5) 0.1585(3) 0.0812(15) Uani 1 1 d . . . . .
H5 H 0.670804 -0.079849 0.176745 0.097 Uiso 1 1 calc R U . . .
C4 C 0.5448(6) 0.0318(4) 0.0963(3) 0.0749(13) Uani 1 1 d . . . . .
H4 H 0.539129 -0.030726 0.072090 0.090 Uiso 1 1 calc R U . . .
C34 C 0.2971(5) 0.3610(6) 0.4936(3) 0.0913(18) Uani 1 1 d . . . . .
H34A H 0.278189 0.445937 0.499125 0.137 Uiso 1 1 calc R U . . .
H34B H 0.329820 0.304615 0.544336 0.137 Uiso 1 1 calc R U . . .
H34C H 0.217442 0.346690 0.483863 0.137 Uiso 1 1 calc R U . . .
C30 C 0.5828(8) 0.5937(7) 0.3016(5) 0.075(2) Uani 0.860(10) 1 d D U P A 1
H30A H 0.651685 0.543265 0.269265 0.112 Uiso 0.860(10) 1 calc R U P A 1
H30B H 0.589494 0.557396 0.360562 0.112 Uiso 0.860(10) 1 calc R U P A 1
H30C H 0.592072 0.676941 0.289323 0.112 Uiso 0.860(10) 1 calc R U P A 1
C32 C 0.4289(10) 0.6986(7) 0.1715(4) 0.104(3) Uani 0.860(10) 1 d D U P A 1
H32A H 0.343551 0.723767 0.150494 0.156 Uiso 0.860(10) 1 calc R U P A 1
H32B H 0.494229 0.653066 0.134690 0.156 Uiso 0.860(10) 1 calc R U P A 1
H32C H 0.452095 0.771593 0.174049 0.156 Uiso 0.860(10) 1 calc R U P A 1
C31 C 0.3181(8) 0.7127(5) 0.3322(6) 0.095(3) Uani 0.860(10) 1 d D U P A 1
H31A H 0.353501 0.782689 0.322324 0.142 Uiso 0.860(10) 1 calc R U P A 1
H31B H 0.313935 0.674680 0.391218 0.142 Uiso 0.860(10) 1 calc R U P A 1
H31C H 0.230632 0.741062 0.313865 0.142 Uiso 0.860(10) 1 calc R U P A 1
H H 0.330(5) 0.488(4) 0.197(3) 0.074(14) Uiso 1 1 d . . . . .
HA H 0.214(4) 0.512(4) 0.315(3) 0.056(11) Uiso 1 1 d . . . . .
HB H 0.327(5) 0.324(5) 0.279(3) 0.077(15) Uiso 1 1 d . . . . .
P1A P 0.4616(8) 0.5884(7) 0.2467(7) 0.036(2) Uiso 0.140(10) 1 d D U P A 2
C30A C 0.617(2) 0.571(3) 0.283(2) 0.044(8) Uiso 0.140(10) 1 d D U P A 2
H30D H 0.684636 0.505104 0.261654 0.066 Uiso 0.140(10) 1 calc R U P A 2
H30E H 0.609847 0.550994 0.343036 0.066 Uiso 0.140(10) 1 calc R U P A 2
H30F H 0.640867 0.648281 0.262244 0.066 Uiso 0.140(10) 1 calc R U P A 2
C32A C 0.489(3) 0.652(3) 0.1391(12) 0.055(8) Uiso 0.140(10) 1 d D U P A 2
H32D H 0.407880 0.673174 0.113252 0.083 Uiso 0.140(10) 1 calc R U P A 2
H32E H 0.556350 0.591220 0.113311 0.083 Uiso 0.140(10) 1 calc R U P A 2
H32F H 0.516478 0.725755 0.131791 0.083 Uiso 0.140(10) 1 calc R U P A 2
C31A C 0.359(3) 0.723(2) 0.284(2) 0.060(8) Uiso 0.140(10) 1 d D U P A 2
H31E H 0.395357 0.791989 0.260967 0.090 Uiso 0.140(10) 1 calc R U P A 2
H31F H 0.354396 0.704854 0.344474 0.090 Uiso 0.140(10) 1 calc R U P A 2
H31D H 0.271220 0.743856 0.267080 0.090 Uiso 0.140(10) 1 calc R U P A 2

loop_
_atom_site_aniso_label
_atom_site_aniso_U_11
_atom_site_aniso_U_22
_atom_site_aniso_U_33
_atom_site_aniso_U_23
_atom_site_aniso_U_13
_atom_site_aniso_U_12
Fe1 0.0436(3) 0.0349(3) 0.0392(3) -0.00905(19) -0.0140(2) -0.0121(2)
P2 0.0465(4) 0.0408(4) 0.0422(4) -0.0128(3) -0.0161(3) -0.0004(3)
Al1 0.0406(5) 0.0295(4) 0.0364(4) -0.0041(3) -0.0117(3) -0.0113(3)
P1 0.0712(14) 0.0438(6) 0.0560(12) -0.0015(6) -0.0301(12) -0.0281(7)
Si1 0.0418(5) 0.0970(9) 0.0574(6) -0.0383(6) -0.0002(4) -0.0283(5)
N2 0.0370(13) 0.0299(12) 0.0388(13) -0.0011(10) -0.0087(10) -0.0103(10)
N1 0.0457(14) 0.0308(12) 0.0426(14) -0.0021(10) -0.0137(11) -0.0142(11)
C21 0.0361(15) 0.0316(14) 0.0429(16) 0.0002(12) -0.0073(12) -0.0070(12)
C22 0.0376(15) 0.0296(14) 0.0525(18) -0.0040(13) -0.0045(13) -0.0102(12)
C9 0.0392(16) 0.0362(15) 0.0461(17) -0.0041(13) -0.0045(13) -0.0145(12)
C23 0.0413(17) 0.0319(15) 0.062(2) 0.0034(14) -0.0137(15) -0.0061(13)
C12 0.0521(18) 0.0293(14) 0.0433(17) 0.0004(12) -0.0179(14) -0.0140(13)
C17 0.0557(19) 0.0393(16) 0.0393(16) -0.0019(13) -0.0153(14) -0.0190(14)
C7 0.0483(18) 0.0362(16) 0.0465(18) -0.0010(13) -0.0129(14) -0.0152(13)
C8 0.0482(18) 0.0416(17) 0.0469(17) 0.0020(14) -0.0187(14) -0.0206(14)
C13 0.054(2) 0.0355(16) 0.0511(19) -0.0060(14) -0.0138(15) -0.0095(14)
C24 0.0465(18) 0.0458(18) 0.052(2) 0.0119(15) -0.0118(15) -0.0153(15)
C26 0.0449(18) 0.0433(18) 0.0461(18) 0.0002(14) -0.0028(14) -0.0044(14)
C27 0.0502(19) 0.0371(16) 0.063(2) -0.0149(15) -0.0009(16) -0.0096(14)
C16 0.065(2) 0.0396(17) 0.0468(18) 0.0019(14) -0.0179(16) -0.0207(16)
C14 0.067(2) 0.0330(16) 0.060(2) -0.0072(15) -0.0165(18) -0.0107(15)
C25 0.056(2) 0.054(2) 0.0431(18) 0.0009(16) 0.0000(15) -0.0110(17)
C2 0.055(2) 0.055(2) 0.052(2) -0.0185(16) -0.0060(16) -0.0150(17)
C1 0.0393(17) 0.070(2) 0.0488(19) -0.0222(17) -0.0002(14) -0.0133(16)
C11 0.0453(18) 0.0451(18) 0.066(2) 0.0054(16) -0.0122(16) -0.0228(15)
C20 0.076(3) 0.052(2) 0.0413(18) -0.0098(15) -0.0090(17) -0.0246(18)
C15 0.071(2) 0.0348(17) 0.057(2) 0.0058(15) -0.0247(18) -0.0218(16)
C33 0.069(3) 0.047(2) 0.075(3) 0.0004(19) -0.037(2) -0.0138(18)
C18 0.070(3) 0.047(2) 0.060(2) -0.0095(17) 0.0007(19) -0.0118(18)
C35 0.080(3) 0.049(2) 0.061(2) -0.0154(17) -0.038(2) -0.0075(19)
C28 0.068(3) 0.060(2) 0.061(2) 0.025(2) -0.015(2) -0.021(2)
C3 0.085(3) 0.069(3) 0.054(2) -0.027(2) -0.005(2) -0.027(2)
C10 0.067(2) 0.050(2) 0.063(2) 0.0116(17) -0.0320(19) -0.0253(18)
C29 0.072(3) 0.054(2) 0.058(2) -0.0056(18) 0.006(2) 0.010(2)
C6 0.060(3) 0.083(3) 0.065(3) -0.024(2) -0.007(2) 0.004(2)
C19 0.093(3) 0.0382(19) 0.080(3) 0.0012(19) -0.024(2) -0.029(2)
C5 0.094(4) 0.062(3) 0.071(3) -0.018(2) 0.000(3) 0.001(2)
C4 0.102(4) 0.059(3) 0.067(3) -0.027(2) 0.006(3) -0.025(2)
C34 0.069(3) 0.130(5) 0.052(2) -0.023(3) -0.010(2) 0.008(3)
C30 0.084(4) 0.068(4) 0.090(5) -0.010(4) -0.040(4) -0.037(4)
C32 0.159(8) 0.104(5) 0.083(4) 0.034(4) -0.061(5) -0.103(6)
C31 0.113(5) 0.050(3) 0.137(7) -0.037(4) -0.054(5) -0.011(3)

loop_
_atom_type_symbol
_atom_type_description
_atom_type_scat_dispersion_real
_atom_type_scat_dispersion_imag
_atom_type_scat_source
C C 0.0181 0.0091 'International Tables Vol C Tables 4.2.6.8 and 6.1.1.4'
H H 0.0000 0.0000 'International Tables Vol C Tables 4.2.6.8 and 6.1.1.4'
N N 0.0311 0.0180 'International Tables Vol C Tables 4.2.6.8 and 6.1.1.4'
Al Al 0.2130 0.2455 'International Tables Vol C Tables 4.2.6.8 and 6.1.1.4'
Si Si 0.2541 0.3302 'International Tables Vol C Tables 4.2.6.8 and 6.1.1.4'
P P 0.2955 0.4335 'International Tables Vol C Tables 4.2.6.8 and 6.1.1.4'
Fe Fe -1.1336 3.1974 'International Tables Vol C Tables 4.2.6.8 and 6.1.1.4'

loop_
_citation_id
_citation_doi
_citation_year
1 10.26434/chemrxiv-2025-zq0jf 2025

loop_
_exptl_crystal_face_index_h
_exptl_crystal_face_index_k
_exptl_crystal_face_index_l
_exptl_crystal_face_perp_dist
2 0 -1 0.0697
-2 0 1 0.0937
2 7 -2 0.1037
-2 -7 2 0.1257
1 1 5 0.1235
-1 -1 -5 0.1145
-3 -3 -5 0.1224
1 5 5 0.1365
-1 -1 5 0.1054
0 -3 -5 0.1300
1 -5 0 0.1385
5 0 4 0.1298
0 3 -5 0.1217
-4 4 1 0.1000
-5 -4 2 0.1079
1 1 1 0.1584
1 0 -5 0.1151
-5 -2 -2 0.1310
-2 1 5 0.0986

loop_
_geom_angle_atom_site_label_1
_geom_angle_atom_site_label_2
_geom_angle_atom_site_label_3
_geom_angle
_geom_angle_site_symmetry_1
_geom_angle_site_symmetry_3
_geom_angle_publ_flag
P2 Fe1 Al1 121.32(4) . . ?
Fe1 H Al1 82(2) . . yes
Fe1 HA Al1 79.5(17) . . yes
P2 Fe1 Si1 91.06(4) . . ?
Fe1 HB Al1 81(2) . . yes
P2 Fe1 H 171.0(18) . . ?
P2 Fe1 HA 96.4(14) . . ?
P2 Fe1 HB 86.4(18) . . ?
P2 Fe1 P1A 107.8(3) . . ?
Al1 Fe1 Si1 120.40(4) . . ?
Al1 Fe1 H 54.8(18) . . ?
Al1 Fe1 HA 51.6(14) . . ?
Al1 Fe1 HB 54.9(18) . . ?
Al1 Fe1 P1A 124.2(2) . . ?
P1 Fe1 P2 101.27(6) . . ?
P1 Fe1 Al1 121.43(6) . . ?
P1 Fe1 Si1 94.52(12) . . ?
P1 Fe1 H 87.2(18) . . ?
P1 Fe1 HA 88.4(14) . . ?
P1 Fe1 HB 171.9(18) . . ?
Si1 Fe1 H 85.2(17) . . ?
Si1 Fe1 HA 171.3(14) . . ?
Si1 Fe1 HB 82.6(18) . . ?
Si1 Fe1 P1A 80.6(3) . . ?
H Fe1 HA 87(2) . . ?
H Fe1 HB 85(2) . . ?
HA Fe1 HB 93(2) . . ?
P1A Fe1 H 79.7(18) . . ?
P1A Fe1 HA 101.1(14) . . ?
P1A Fe1 HB 158.2(18) . . ?
C33 P2 Fe1 116.17(14) . . ?
C33 P2 C35 98.56(18) . . ?
C35 P2 Fe1 122.42(15) . . ?
C34 P2 Fe1 117.41(16) . . ?
C34 P2 C33 99.5(3) . . ?
C34 P2 C35 98.6(2) . . ?
Fe1 Al1 H 43.3(15) . . ?
Fe1 Al1 HA 49.0(13) . . ?
Fe1 Al1 HB 43.8(15) . . ?
N2 Al1 Fe1 131.54(9) . . ?
N2 Al1 N1 94.20(11) . . ?
N2 Al1 H 150.1(15) . . ?
N2 Al1 HA 124.5(13) . . ?
N2 Al1 HB 91.0(15) . . ?
N1 Al1 Fe1 134.23(9) . . ?
N1 Al1 H 97.2(15) . . ?
N1 Al1 HA 110.8(14) . . ?
N1 Al1 HB 159.2(15) . . ?
H Al1 HA 76(2) . . ?
H Al1 HB 69(2) . . ?
HA Al1 HB 82(2) . . ?
C30 P1 Fe1 121.8(2) . . ?
C32 P1 Fe1 115.9(2) . . ?
C32 P1 C30 98.0(3) . . ?
C31 P1 Fe1 117.4(3) . . ?
C31 P1 C30 99.8(3) . . ?
C31 P1 C32 100.1(4) . . ?
Fe1 Si1 H1A 113.1(19) . . ?
Fe1 Si1 H1B 115.4(18) . . ?
H1A Si1 H1B 107(3) . . ?
C1 Si1 Fe1 117.75(12) . . ?
C1 Si1 H1A 100.9(19) . . ?
C1 Si1 H1B 100.9(19) . . ?
C21 N2 Al1 117.3(2) . . ?
C9 N2 Al1 125.5(2) . . ?
C9 N2 C21 117.1(3) . . ?
C12 N1 Al1 117.4(2) . . ?
C7 N1 Al1 125.8(2) . . ?
C7 N1 C12 116.8(3) . . ?
C22 C21 N2 120.9(3) . . ?
C26 C21 N2 118.1(3) . . ?
C26 C21 C22 120.9(3) . . ?
C21 C22 C27 121.9(3) . . ?
C23 C22 C21 117.7(3) . . ?
C23 C22 C27 120.4(3) . . ?
N2 C9 C8 123.0(3) . . ?
N2 C9 C11 119.9(3) . . ?
C8 C9 C11 117.0(3) . . ?
C22 C23 H23 118.7 . . ?
C24 C23 C22 122.6(3) . . ?
C24 C23 H23 118.7 . . ?
C17 C12 N1 119.9(3) . . ?
C17 C12 C13 121.6(3) . . ?
C13 C12 N1 118.5(3) . . ?
C12 C17 C16 119.0(3) . . ?
C12 C17 C20 121.6(3) . . ?
C16 C17 C20 119.3(3) . . ?
N1 C7 C8 122.4(3) . . ?
N1 C7 C10 120.4(3) . . ?
C8 C7 C10 117.1(3) . . ?
C9 C8 C7 126.3(3) . . ?
C9 C8 H8 116.8 . . ?
C7 C8 H8 116.8 . . ?
C12 C13 C14 117.3(3) . . ?
C12 C13 C18 121.8(3) . . ?
C14 C13 C18 120.9(3) . . ?
C23 C24 C28 121.6(3) . . ?
C25 C24 C23 118.0(3) . . ?
C25 C24 C28 120.4(4) . . ?
C21 C26 C29 120.9(3) . . ?
C25 C26 C21 118.8(3) . . ?
C25 C26 C29 120.2(3) . . ?
C22 C27 H27A 109.5 . . ?
C22 C27 H27B 109.5 . . ?
C22 C27 H27C 109.5 . . ?
H27A C27 H27B 109.5 . . ?
H27A C27 H27C 109.5 . . ?
H27B C27 H27C 109.5 . . ?
C17 C16 H16 119.6 . . ?
C15 C16 C17 120.9(4) . . ?
C15 C16 H16 119.6 . . ?
C13 C14 H14 118.9 . . ?
C15 C14 C13 122.3(4) . . ?
C15 C14 H14 118.9 . . ?
C24 C25 C26 122.0(4) . . ?
C24 C25 H25 119.0 . . ?
C26 C25 H25 119.0 . . ?
C1 C2 H2 119.1 . . ?
C3 C2 H2 119.1 . . ?
C3 C2 C1 121.8(4) . . ?
C2 C1 Si1 121.4(3) . . ?
C6 C1 Si1 122.0(3) . . ?
C6 C1 C2 116.5(4) . . ?
C9 C11 H11A 109.5 . . ?
C9 C11 H11B 109.5 . . ?
C9 C11 H11C 109.5 . . ?
H11A C11 H11B 109.5 . . ?
H11A C11 H11C 109.5 . . ?
H11B C11 H11C 109.5 . . ?
C17 C20 H20A 109.5 . . ?
C17 C20 H20B 109.5 . . ?
C17 C20 H20C 109.5 . . ?
H20A C20 H20B 109.5 . . ?
H20A C20 H20C 109.5 . . ?
H20B C20 H20C 109.5 . . ?
C16 C15 C19 119.8(4) . . ?
C14 C15 C16 118.9(3) . . ?
C14 C15 C19 121.3(4) . . ?
P2 C33 H33A 109.5 . . ?
P2 C33 H33B 109.5 . . ?
P2 C33 H33C 109.5 . . ?
H33A C33 H33B 109.5 . . ?
H33A C33 H33C 109.5 . . ?
H33B C33 H33C 109.5 . . ?
C13 C18 H18A 109.5 . . ?
C13 C18 H18B 109.5 . . ?
C13 C18 H18C 109.5 . . ?
H18A C18 H18B 109.5 . . ?
H18A C18 H18C 109.5 . . ?
H18B C18 H18C 109.5 . . ?
P2 C35 H35A 109.5 . . ?
P2 C35 H35B 109.5 . . ?
P2 C35 H35C 109.5 . . ?
H35A C35 H35B 109.5 . . ?
H35A C35 H35C 109.5 . . ?
H35B C35 H35C 109.5 . . ?
C24 C28 H28A 109.5 . . ?
C24 C28 H28B 109.5 . . ?
C24 C28 H28C 109.5 . . ?
H28A C28 H28B 109.5 . . ?
H28A C28 H28C 109.5 . . ?
H28B C28 H28C 109.5 . . ?
C2 C3 H3 120.3 . . ?
C4 C3 C2 119.3(4) . . ?
C4 C3 H3 120.3 . . ?
C7 C10 H10A 109.5 . . ?
C7 C10 H10B 109.5 . . ?
C7 C10 H10C 109.5 . . ?
H10A C10 H10B 109.5 . . ?
H10A C10 H10C 109.5 . . ?
H10B C10 H10C 109.5 . . ?
C26 C29 H29A 109.5 . . ?
C26 C29 H29B 109.5 . . ?
C26 C29 H29C 109.5 . . ?
H29A C29 H29B 109.5 . . ?
H29A C29 H29C 109.5 . . ?
H29B C29 H29C 109.5 . . ?
C1 C6 H6 119.1 . . ?
C5 C6 C1 121.7(5) . . ?
C5 C6 H6 119.1 . . ?
C15 C19 H19A 109.5 . . ?
C15 C19 H19B 109.5 . . ?
C15 C19 H19C 109.5 . . ?
H19A C19 H19B 109.5 . . ?
H19A C19 H19C 109.5 . . ?
H19B C19 H19C 109.5 . . ?
C6 C5 H5 119.5 . . ?
C4 C5 C6 120.9(5) . . ?
C4 C5 H5 119.5 . . ?
C3 C4 H4 120.2 . . ?
C5 C4 C3 119.7(4) . . ?
C5 C4 H4 120.2 . . ?
P2 C34 H34A 109.5 . . ?
P2 C34 H34B 109.5 . . ?
P2 C34 H34C 109.5 . . ?
H34A C34 H34B 109.5 . . ?
H34A C34 H34C 109.5 . . ?
H34B C34 H34C 109.5 . . ?
P1 C30 H30A 109.5 . . ?
P1 C30 H30B 109.5 . . ?
P1 C30 H30C 109.5 . . ?
H30A C30 H30B 109.5 . . ?
H30A C30 H30C 109.5 . . ?
H30B C30 H30C 109.5 . . ?
P1 C32 H32A 109.5 . . ?
P1 C32 H32B 109.5 . . ?
P1 C32 H32C 109.5 . . ?
H32A C32 H32B 109.5 . . ?
H32A C32 H32C 109.5 . . ?
H32B C32 H32C 109.5 . . ?
P1 C31 H31A 109.5 . . ?
P1 C31 H31B 109.5 . . ?
P1 C31 H31C 109.5 . . ?
H31A C31 H31B 109.5 . . ?
H31A C31 H31C 109.5 . . ?
H31B C31 H31C 109.5 . . ?
C30A P1A Fe1 121.2(12) . . ?
C32A P1A Fe1 118.3(11) . . ?
C32A P1A C30A 101.4(13) . . ?
C32A P1A C31A 101.6(13) . . ?
C31A P1A Fe1 110.2(10) . . ?
C31A P1A C30A 101.2(13) . . ?
P1A C30A H30D 109.5 . . ?
P1A C30A H30E 109.5 . . ?
P1A C30A H30F 109.5 . . ?
H30D C30A H30E 109.5 . . ?
H30D C30A H30F 109.5 . . ?
H30E C30A H30F 109.5 . . ?
P1A C32A H32D 109.5 . . ?
P1A C32A H32E 109.5 . . ?
P1A C32A H32F 109.5 . . ?
H32D C32A H32E 109.5 . . ?
H32D C32A H32F 109.5 . . ?
H32E C32A H32F 109.5 . . ?
P1A C31A H31E 109.5 . . ?
P1A C31A H31F 109.5 . . ?
P1A C31A H31D 109.5 . . ?
H31E C31A H31F 109.5 . . ?
H31E C31A H31D 109.5 . . ?
H31F C31A H31D 109.5 . . ?

loop_
_geom_bond_atom_site_label_1
_geom_bond_atom_site_label_2
_geom_bond_distance
_geom_bond_site_symmetry_2
_geom_bond_publ_flag
Fe1 P2 2.1654(10) . ?
Fe1 Al1 2.1968(10) . ?
Fe1 P1 2.1628(12) . ?
Fe1 Si1 2.2423(12) . ?
Fe1 H 1.52(5) . ?
Fe1 HA 1.69(4) . ?
Fe1 HB 1.54(5) . ?
Fe1 P1A 2.245(7) . ?
P2 C33 1.833(4) . ?
P2 C35 1.844(4) . ?
P2 C34 1.824(5) . ?
Al1 N2 1.888(3) . ?
Al1 N1 1.903(3) . ?
Al1 H 1.81(5) . ?
Al1 HA 1.75(4) . ?
Al1 HB 1.82(5) . ?
P1 C30 1.846(5) . ?
P1 C32 1.827(6) . ?
P1 C31 1.819(7) . ?
Si1 H1A 1.45(3) . ?
Si1 H1B 1.47(3) . ?
Si1 C1 1.900(4) . ?
N2 C21 1.457(4) . ?
N2 C9 1.335(4) . ?
N1 C12 1.460(4) . ?
N1 C7 1.338(4) . ?
C21 C22 1.402(4) . ?
C21 C26 1.395(5) . ?
C22 C23 1.395(5) . ?
C22 C27 1.500(5) . ?
C9 C8 1.395(4) . ?
C9 C11 1.511(4) . ?
C23 H23 0.9500 . ?
C23 C24 1.386(6) . ?
C12 C17 1.389(5) . ?
C12 C13 1.396(5) . ?
C17 C16 1.393(5) . ?
C17 C20 1.508(5) . ?
C7 C8 1.397(5) . ?
C7 C10 1.502(5) . ?
C8 H8 0.9500 . ?
C13 C14 1.408(5) . ?
C13 C18 1.505(5) . ?
C24 C25 1.381(5) . ?
C24 C28 1.509(5) . ?
C26 C25 1.390(5) . ?
C26 C29 1.510(5) . ?
C27 H27A 0.9800 . ?
C27 H27B 0.9800 . ?
C27 H27C 0.9800 . ?
C16 H16 0.9500 . ?
C16 C15 1.391(6) . ?
C14 H14 0.9500 . ?
C14 C15 1.372(6) . ?
C25 H25 0.9500 . ?
C2 H2 0.9500 . ?
C2 C1 1.402(5) . ?
C2 C3 1.391(5) . ?
C1 C6 1.392(6) . ?
C11 H11A 0.9800 . ?
C11 H11B 0.9800 . ?
C11 H11C 0.9800 . ?
C20 H20A 0.9800 . ?
C20 H20B 0.9800 . ?
C20 H20C 0.9800 . ?
C15 C19 1.519(5) . ?
C33 H33A 0.9800 . ?
C33 H33B 0.9800 . ?
C33 H33C 0.9800 . ?
C18 H18A 0.9800 . ?
C18 H18B 0.9800 . ?
C18 H18C 0.9800 . ?
C35 H35A 0.9800 . ?
C35 H35B 0.9800 . ?
C35 H35C 0.9800 . ?
C28 H28A 0.9800 . ?
C28 H28B 0.9800 . ?
C28 H28C 0.9800 . ?
C3 H3 0.9500 . ?
C3 C4 1.391(7) . ?
C10 H10A 0.9800 . ?
C10 H10B 0.9800 . ?
C10 H10C 0.9800 . ?
C29 H29A 0.9800 . ?
C29 H29B 0.9800 . ?
C29 H29C 0.9800 . ?
C6 H6 0.9500 . ?
C6 C5 1.381(7) . ?
C19 H19A 0.9800 . ?
C19 H19B 0.9800 . ?
C19 H19C 0.9800 . ?
C5 H5 0.9500 . ?
C5 C4 1.358(8) . ?
C4 H4 0.9500 . ?
C34 H34A 0.9800 . ?
C34 H34B 0.9800 . ?
C34 H34C 0.9800 . ?
C30 H30A 0.9800 . ?
C30 H30B 0.9800 . ?
C30 H30C 0.9800 . ?
C32 H32A 0.9800 . ?
C32 H32B 0.9800 . ?
C32 H32C 0.9800 . ?
C31 H31A 0.9800 . ?
C31 H31B 0.9800 . ?
C31 H31C 0.9800 . ?
P1A C30A 1.829(16) . ?
P1A C32A 1.786(16) . ?
P1A C31A 1.817(17) . ?
C30A H30D 0.9800 . ?
C30A H30E 0.9800 . ?
C30A H30F 0.9800 . ?
C32A H32D 0.9800 . ?
C32A H32E 0.9800 . ?
C32A H32F 0.9800 . ?
C31A H31E 0.9800 . ?
C31A H31F 0.9800 . ?
C31A H31D 0.9800 . ?

loop_
_geom_contact_atom_site_label_1
_geom_contact_atom_site_label_2
_geom_contact_site_symmetry_2
_geom_contact_distance
_geom_contact_publ_flag
Fe1 Al1 . 2.1968(10) yes
Fe1 H . 1.52(5) yes
Al1 H . 1.81(5) yes
Fe1 HA . 1.69(4) yes
Al1 HA . 1.75(4) yes
Fe1 HB . 1.54(5) yes
Al1 HB . 1.82(5) yes

loop_
_geom_torsion_atom_site_label_1
_geom_torsion_atom_site_label_2
_geom_torsion_atom_site_label_3
_geom_torsion_atom_site_label_4
_geom_torsion
_geom_torsion_site_symmetry_1
_geom_torsion_site_symmetry_2
_geom_torsion_site_symmetry_3
_geom_torsion_site_symmetry_4
_geom_torsion_publ_flag
Fe1 Al1 N2 C21 22.5(3) . . . . ?
Fe1 Al1 N2 C9 -161.4(2) . . . . ?
Fe1 Si1 C1 C2 57.0(3) . . . . ?
Fe1 Si1 C1 C6 -119.0(3) . . . . ?
Al1 N2 C21 C22 -95.8(3) . . . . ?
Al1 N2 C21 C26 84.2(3) . . . . ?
Al1 N2 C9 C8 -10.5(5) . . . . ?
Al1 N2 C9 C11 172.2(3) . . . . ?
Al1 N1 C12 C17 93.5(3) . . . . ?
Al1 N1 C12 C13 -87.7(3) . . . . ?
Al1 N1 C7 C8 2.7(5) . . . . ?
Al1 N1 C7 C10 -178.1(3) . . . . ?
Si1 C1 C6 C5 175.0(4) . . . . ?
N2 C21 C22 C23 -179.2(3) . . . . ?
N2 C21 C22 C27 1.8(5) . . . . ?
N2 C21 C26 C25 -179.8(3) . . . . ?
N2 C21 C26 C29 1.0(6) . . . . ?
N2 C9 C8 C7 -5.9(6) . . . . ?
N1 Al1 N2 C21 -159.3(2) . . . . ?
N1 Al1 N2 C9 16.8(3) . . . . ?
N1 C12 C17 C16 178.4(3) . . . . ?
N1 C12 C17 C20 -3.6(5) . . . . ?
N1 C12 C13 C14 -178.9(3) . . . . ?
N1 C12 C13 C18 1.0(5) . . . . ?
N1 C7 C8 C9 9.9(6) . . . . ?
C21 N2 C9 C8 165.6(3) . . . . ?
C21 N2 C9 C11 -11.6(4) . . . . ?
C21 C22 C23 C24 -1.8(5) . . . . ?
C21 C26 C25 C24 -0.3(6) . . . . ?
C22 C21 C26 C25 0.3(6) . . . . ?
C22 C21 C26 C29 -178.9(4) . . . . ?
C22 C23 C24 C25 1.7(6) . . . . ?
C22 C23 C24 C28 -178.5(4) . . . . ?
C9 N2 C21 C22 87.7(4) . . . . ?
C9 N2 C21 C26 -92.2(4) . . . . ?
C23 C24 C25 C26 -0.6(6) . . . . ?
C12 N1 C7 C8 -179.2(3) . . . . ?
C12 N1 C7 C10 0.0(5) . . . . ?
C12 C17 C16 C15 0.1(5) . . . . ?
C12 C13 C14 C15 0.9(6) . . . . ?
C17 C12 C13 C14 -0.2(5) . . . . ?
C17 C12 C13 C18 179.7(3) . . . . ?
C17 C16 C15 C14 0.7(6) . . . . ?
C17 C16 C15 C19 179.4(4) . . . . ?
C7 N1 C12 C17 -84.8(4) . . . . ?
C7 N1 C12 C13 94.0(4) . . . . ?
C13 C12 C17 C16 -0.3(5) . . . . ?
C13 C12 C17 C20 177.7(3) . . . . ?
C13 C14 C15 C16 -1.2(6) . . . . ?
C13 C14 C15 C19 -179.9(4) . . . . ?
C26 C21 C22 C23 0.8(5) . . . . ?
C26 C21 C22 C27 -178.2(3) . . . . ?
C27 C22 C23 C24 177.2(3) . . . . ?
C2 C1 C6 C5 -1.2(7) . . . . ?
C2 C3 C4 C5 -1.0(7) . . . . ?
C1 C2 C3 C4 -0.4(7) . . . . ?
C1 C6 C5 C4 -0.1(8) . . . . ?
C11 C9 C8 C7 171.5(4) . . . . ?
C20 C17 C16 C15 -178.0(3) . . . . ?
C18 C13 C14 C15 -179.0(4) . . . . ?
C28 C24 C25 C26 179.5(4) . . . . ?
C3 C2 C1 Si1 -174.7(3) . . . . ?
C3 C2 C1 C6 1.5(6) . . . . ?
C10 C7 C8 C9 -169.3(4) . . . . ?
C29 C26 C25 C24 178.9(4) . . . . ?
C6 C5 C4 C3 1.2(8) . . . . ?

loop_
_exptl_oxdiff_crystal_face_indexfrac_h
_exptl_oxdiff_crystal_face_indexfrac_k
_exptl_oxdiff_crystal_face_indexfrac_l
_exptl_oxdiff_crystal_face_x
_exptl_oxdiff_crystal_face_y
_exptl_oxdiff_crystal_face_z
2.0036 -0.0020 -0.9967 -0.0836 -0.2873 0.1224
-2.0036 0.0020 0.9967 0.0836 0.2873 -0.1224
2.0150 7.0125 -1.9786 0.8504 -0.2086 0.5160
-2.0150 -7.0125 1.9786 -0.8504 0.2086 -0.5160
0.9977 0.9906 4.9870 -0.2040 0.2678 0.3144
-0.9977 -0.9906 -4.9870 0.2040 -0.2678 -0.3144
-3.0032 -2.9903 -4.9916 0.0880 -0.0942 -0.5941
1.0036 4.9978 4.9956 0.2998 0.3533 0.5593
-1.0079 -1.0091 4.9824 -0.3199 0.4415 0.0347
0.0006 -2.9962 -4.9912 -0.1159 -0.4188 -0.3582
0.9939 -5.0110 -0.0106 -0.6977 -0.2151 -0.2275
5.0023 -0.0171 3.9885 -0.5494 -0.2572 0.5328
0.0096 3.0147 -4.9783 0.6398 -0.2905 0.0091
-4.0002 4.0132 1.0049 0.7233 0.5892 -0.0348
-5.0144 -4.0012 1.9846 -0.2687 0.5973 -0.5682
1.0017 0.9980 0.9992 0.0056 -0.0159 0.1748
1.0064 0.0073 -4.9846 0.1940 -0.4629 -0.0959
-5.0073 -1.9902 -1.9989 0.1927 0.3564 -0.5854
-2.0062 0.9964 4.9866 -0.0001 0.5924 0.0785
